data_4031861
loop_
_publ_author_name
'Motiwala, Hashim F.'
'Charaschanya, Manwika'
'Day, Victor W.'
'Aub\'e, Jeffrey'

_publ_section_title
;
 Remodeling and Enhancing Schmidt Reaction Pathways in
 Hexafluoroisopropanol.
;
_journal_issue 4
_journal_name_full 'The Journal of organic chemistry'
_journal_page_first 1593
_journal_page_last 1609
_journal_paper_doi 10.1021/acs.joc.5b02764
_journal_volume 81
_journal_year 2016
_chemical_formula_sum 'C12 H15 N5'
_chemical_formula_weight 229.29
_space_group_crystal_system monoclinic
_space_group_IT_number 14
_space_group_name_Hall '-P 2ybc'
_space_group_name_H-M_alt 'P 1 21/c 1'
_symmetry_space_group_name_Hall '-P 2ybc'
_symmetry_space_group_name_H-M 'P 1 21/c 1'
_atom_sites_solution_hydrogens geom
_audit_creation_method SHELXL-2014/7
_cell_angle_alpha 90
_cell_angle_beta 111.950(6)
_cell_angle_gamma 90
_cell_formula_units_Z 4
_cell_length_a 5.9910(6)
_cell_length_b 28.946(3)
_cell_length_c 7.1474(7)
_cell_measurement_reflns_used 5525
_cell_measurement_temperature 100(2)
_cell_measurement_theta_max 69.46
_cell_measurement_theta_min 3.05
_cell_volume 1149.6(2)
_computing_cell_refinement 'Bruker SAINT'
_computing_data_collection 'Bruker APEX2'
_computing_data_reduction 'Bruker SAINT'
_computing_molecular_graphics 'Bruker SHELXTL'
_computing_publication_material 'Bruker SHELXTL'
_computing_structure_refinement 'SHELXL-2014/7 (Sheldrick, 2014)'
_computing_structure_solution 'Bruker SHELXTL'
_diffrn_ambient_temperature 100(2)
_diffrn_measured_fraction_theta_full 0.962
_diffrn_measured_fraction_theta_max 0.936
_diffrn_measurement_device_type 'Bruker APEX-II CCD'
_diffrn_measurement_method '\f and \w scans'
_diffrn_radiation_type CuK\a
_diffrn_radiation_wavelength 1.54178
_diffrn_reflns_av_R_equivalents 0.0353
_diffrn_reflns_av_unetI/netI 0.0341
_diffrn_reflns_laue_measured_fraction_full 0.962
_diffrn_reflns_laue_measured_fraction_max 0.936
_diffrn_reflns_limit_h_max 7
_diffrn_reflns_limit_h_min -6
_diffrn_reflns_limit_k_max 34
_diffrn_reflns_limit_k_min -34
_diffrn_reflns_limit_l_max 8
_diffrn_reflns_limit_l_min -8
_diffrn_reflns_number 8327
_diffrn_reflns_point_group_measured_fraction_full 0.962
_diffrn_reflns_point_group_measured_fraction_max 0.936
_diffrn_reflns_theta_full 66.000
_diffrn_reflns_theta_max 69.837
_diffrn_reflns_theta_min 3.053
_diffrn_source 'Bruker MicroStar microfocus rotating anode'
_exptl_absorpt_coefficient_mu 0.680
_exptl_absorpt_correction_T_max 1.000
_exptl_absorpt_correction_T_min 0.753
_exptl_absorpt_correction_type multi-scan
_exptl_crystal_colour colourless
_exptl_crystal_density_diffrn 1.325
_exptl_crystal_description Irregular
_exptl_crystal_F_000 488
_exptl_crystal_size_max 0.280
_exptl_crystal_size_mid 0.170
_exptl_crystal_size_min 0.009
_refine_diff_density_max 0.276
_refine_diff_density_min -0.210
_refine_diff_density_rms 0.055
_refine_ls_extinction_coef 0.0037(11)
_refine_ls_extinction_expression Fc^*^=kFc[1+0.001xFc^2^\l^3^/sin(2\q)]^-1/4^
_refine_ls_extinction_method 'SHELXL-2014/7 (Sheldrick 2014'
_refine_ls_goodness_of_fit_ref 1.120
_refine_ls_hydrogen_treatment constr
_refine_ls_matrix_type full
_refine_ls_number_parameters 309
_refine_ls_number_reflns 2031
_refine_ls_number_restraints 68
_refine_ls_restrained_S_all 1.110
_refine_ls_R_factor_all 0.0697
_refine_ls_R_factor_gt 0.0645
_refine_ls_shift/su_max 0.000
_refine_ls_shift/su_mean 0.000
_refine_ls_structure_factor_coef Fsqd
_refine_ls_weighting_details 'w=1/[\s^2^(Fo^2^)+(0.0814P)^2^+1.0977P] where P=(Fo^2^+2Fc^2^)/3'
_refine_ls_weighting_scheme calc
_refine_ls_wR_factor_gt 0.1895
_refine_ls_wR_factor_ref 0.1931
_reflns_Friedel_coverage 0.000
_reflns_number_gt 1858
_reflns_number_total 2031
_reflns_threshold_expression 'I > 2\s(I)'
_cod_data_source_file jo5b02764_si_001.cif
_cod_data_source_block q96d
_cod_depositor_comments 'Adding full bibliography for 4031860--4031861.cif.'
_cod_database_code 4031861
_shelx_shelxl_version_number 2014/7
_shelx_space_group_comment
; 
The symmetry employed for this shelxl refinement is uniquely defined 
by the following loop, which should always be used as a source of 
symmetry information in preference to the above space-group names. 
They are only intended as comments. 
;
_shelx_estimated_absorpt_t_min 0.832
_shelx_estimated_absorpt_t_max 0.994

loop_
_space_group_symop_operation_xyz
'x, y, z'
'-x, y+1/2, -z+1/2'
'-x, -y, -z'
'x, -y-1/2, z-1/2'

loop_
_atom_site_label
_atom_site_type_symbol
_atom_site_fract_x
_atom_site_fract_y
_atom_site_fract_z
_atom_site_U_iso_or_equiv
_atom_site_adp_type
_atom_site_occupancy
_atom_site_site_symmetry_order
_atom_site_calc_flag
_atom_site_refinement_flags_posn
_atom_site_refinement_flags_adp
_atom_site_refinement_flags_occupancy
_atom_site_disorder_assembly
_atom_site_disorder_group
N1 N 0.143(2) 0.0227(3) 0.259(2) 0.042(5) Uani 0.554(12) 1 d D . P A 1
N2 N 0.155(2) -0.0206(4) 0.3379(16) 0.053(6) Uani 0.554(12) 1 d D . P A 1
N3 N 0.317(2) -0.0430(4) 0.2946(19) 0.073(5) Uani 0.554(12) 1 d D . P A 1
N4 N 0.4056(16) -0.0162(2) 0.1837(14) 0.029(2) Uani 0.554(12) 1 d D U P A 1
N5 N 0.347(3) 0.0618(4) 0.070(3) 0.041(2) Uani 0.554(12) 1 d D U P A 1
H5N H 0.4724 0.0589 0.0353 0.049 Uiso 0.554(12) 1 calc R U P A 1
C1 C -0.0392(19) 0.0549(4) 0.2701(14) 0.055(6) Uani 0.554(12) 1 d D . P A 1
H1A H -0.1486 0.0378 0.3205 0.066 Uiso 0.554(12) 1 calc R U P A 1
H1B H -0.1360 0.0655 0.1317 0.066 Uiso 0.554(12) 1 calc R U P A 1
C2 C 0.054(3) 0.0977(5) 0.404(2) 0.054(4) Uani 0.554(12) 1 d D U P A 1
H2A H -0.0736 0.1215 0.3600 0.065 Uiso 0.554(12) 1 calc R U P A 1
H2B H 0.0769 0.0891 0.5440 0.065 Uiso 0.554(12) 1 calc R U P A 1
C3 C 0.2852(14) 0.1196(2) 0.4079(9) 0.0359(16) Uani 0.554(12) 1 d D . P A 1
H3A H 0.4109 0.0948 0.4479 0.043 Uiso 0.554(12) 1 calc R U P A 1
C4 C 0.2813(15) 0.1400(3) 0.2100(9) 0.0444(17) Uani 0.554(12) 1 d D . P A 1
H4A H 0.4391 0.1548 0.2360 0.053 Uiso 0.554(12) 1 calc R U P A 1
H4B H 0.1580 0.1647 0.1682 0.053 Uiso 0.554(12) 1 calc R U P A 1
C5 C 0.229(3) 0.1060(3) 0.0300(17) 0.050(5) Uani 0.554(12) 1 d D . P A 1
H5A H 0.0534 0.1006 -0.0292 0.060 Uiso 0.554(12) 1 calc R U P A 1
H5B H 0.2739 0.1217 -0.0743 0.060 Uiso 0.554(12) 1 calc R U P A 1
C6 C 0.289(3) 0.0244(4) 0.153(3) 0.047(8) Uani 0.554(12) 1 d D . P A 1
C7 C 0.366(2) 0.1566(4) 0.5736(15) 0.037(2) Uani 0.554(12) 1 d D . P A 1
C8 C 0.610(3) 0.1599(6) 0.702(3) 0.050(3) Uani 0.554(12) 1 d D . P A 1
H8A H 0.7250 0.1389 0.6884 0.060 Uiso 0.554(12) 1 calc R U P A 1
C9 C 0.682(3) 0.1944(7) 0.848(3) 0.056(4) Uani 0.554(12) 1 d D . P A 1
H9A H 0.8466 0.1969 0.9337 0.068 Uiso 0.554(12) 1 calc R U P A 1
C10 C 0.520(4) 0.2248(6) 0.872(3) 0.069(6) Uani 0.554(12) 1 d D . P A 1
H10A H 0.5727 0.2486 0.9710 0.082 Uiso 0.554(12) 1 calc R U P A 1
C11 C 0.277(4) 0.2210(7) 0.752(3) 0.066(5) Uani 0.554(12) 1 d D . P A 1
H11A H 0.1620 0.2405 0.7743 0.080 Uiso 0.554(12) 1 calc R U P A 1
C12 C 0.204(2) 0.1882(6) 0.598(2) 0.047(3) Uani 0.554(12) 1 d D . P A 1
H12A H 0.0403 0.1874 0.5082 0.056 Uiso 0.554(12) 1 calc R U P A 1
N1' N 0.128(3) 0.0229(4) 0.245(3) 0.045(6) Uani 0.446(12) 1 d D . P A 2
N2' N 0.151(2) -0.0187(5) 0.341(2) 0.055(7) Uani 0.446(12) 1 d D . P A 2
N3' N 0.306(2) -0.0422(2) 0.2956(15) 0.034(3) Uani 0.446(12) 1 d D . P A 2
N4' N 0.400(3) -0.0179(5) 0.182(3) 0.084(7) Uani 0.446(12) 1 d D . P A 2
N5' N 0.323(4) 0.0559(5) 0.035(3) 0.068(6) Uani 0.446(12) 1 d D . P A 2
H5'N H 0.3826 0.0479 -0.0559 0.082 Uiso 0.446(12) 1 calc R U P A 2
C1' C -0.0438(19) 0.0568(3) 0.263(2) 0.045(6) Uani 0.446(12) 1 d D . P A 2
H1C H -0.1741 0.0408 0.2906 0.054 Uiso 0.446(12) 1 calc R U P A 2
H1D H -0.1169 0.0740 0.1346 0.054 Uiso 0.446(12) 1 calc R U P A 2
C2' C 0.088(3) 0.0908(5) 0.437(2) 0.036(3) Uani 0.446(12) 1 d D . P A 2
H2C H -0.0254 0.1013 0.4996 0.044 Uiso 0.446(12) 1 calc R U P A 2
H2D H 0.2222 0.0745 0.5415 0.044 Uiso 0.446(12) 1 calc R U P A 2
C3' C 0.1872(18) 0.1329(3) 0.3652(12) 0.0379(19) Uani 0.446(12) 1 d D . P A 2
H3B H 0.0458 0.1488 0.2631 0.046 Uiso 0.446(12) 1 calc R U P A 2
C4' C 0.3647(16) 0.1237(3) 0.2627(13) 0.040(2) Uani 0.446(12) 1 d D . P A 2
H4C H 0.4886 0.1018 0.3469 0.049 Uiso 0.446(12) 1 calc R U P A 2
H4D H 0.4470 0.1530 0.2566 0.049 Uiso 0.446(12) 1 calc R U P A 2
C5' C 0.249(4) 0.1036(5) 0.0455(19) 0.051(7) Uani 0.446(12) 1 d D . P A 2
H5C H 0.0714 0.1049 0.0014 0.061 Uiso 0.446(12) 1 calc R U P A 2
H5D H 0.2961 0.1229 -0.0480 0.061 Uiso 0.446(12) 1 calc R U P A 2
C6' C 0.299(3) 0.0240(4) 0.164(3) 0.038(7) Uani 0.446(12) 1 d D U P A 2
C7' C 0.288(3) 0.1660(4) 0.5434(18) 0.035(3) Uani 0.446(12) 1 d D . P A 2
C8' C 0.531(3) 0.1640(6) 0.674(3) 0.034(3) Uani 0.446(12) 1 d D . P A 2
H8B H 0.6383 0.1434 0.6467 0.041 Uiso 0.446(12) 1 calc R U P A 2
C9' C 0.614(3) 0.1925(10) 0.843(4) 0.051(5) Uani 0.446(12) 1 d D . P A 2
H9B H 0.7773 0.1904 0.9318 0.062 Uiso 0.446(12) 1 calc R U P A 2
C10' C 0.466(4) 0.2234(8) 0.886(3) 0.046(4) Uani 0.446(12) 1 d D . P A 2
H10B H 0.5257 0.2424 1.0025 0.055 Uiso 0.446(12) 1 calc R U P A 2
C11' C 0.226(4) 0.2264(9) 0.753(3) 0.052(4) Uani 0.446(12) 1 d D . P A 2
H11B H 0.1240 0.2489 0.7757 0.062 Uiso 0.446(12) 1 calc R U P A 2
C12' C 0.135(3) 0.1965(7) 0.587(3) 0.043(3) Uani 0.446(12) 1 d D . P A 2
H12B H -0.0319 0.1972 0.5045 0.052 Uiso 0.446(12) 1 calc R U P A 2

loop_
_atom_site_aniso_label
_atom_site_aniso_U_11
_atom_site_aniso_U_22
_atom_site_aniso_U_33
_atom_site_aniso_U_23
_atom_site_aniso_U_13
_atom_site_aniso_U_12
N1 0.033(6) 0.050(7) 0.043(6) -0.017(4) 0.013(4) 0.008(4)
N2 0.085(11) 0.052(9) 0.039(6) -0.012(5) 0.045(6) -0.014(6)
N3 0.044(6) 0.101(9) 0.059(9) -0.012(6) 0.001(5) 0.014(6)
N4 0.032(5) 0.041(5) 0.024(5) 0.001(4) 0.024(4) 0.007(4)
N5 0.043(4) 0.055(4) 0.037(4) 0.010(3) 0.030(4) 0.014(3)
C1 0.051(9) 0.089(11) 0.023(4) -0.017(4) 0.010(4) -0.001(7)
C2 0.055(6) 0.065(6) 0.051(6) -0.012(5) 0.029(5) -0.005(4)
C3 0.038(4) 0.042(3) 0.031(3) 0.000(2) 0.017(3) 0.003(2)
C4 0.050(4) 0.046(4) 0.036(3) 0.003(2) 0.014(3) 0.005(3)
C5 0.073(9) 0.029(5) 0.048(7) -0.002(4) 0.023(6) -0.001(5)
C6 0.024(6) 0.076(13) 0.039(10) -0.003(7) 0.008(5) 0.015(6)
C7 0.050(7) 0.032(4) 0.034(5) 0.006(3) 0.021(5) 0.005(4)
C8 0.056(8) 0.044(4) 0.043(5) 0.003(3) 0.010(5) 0.005(5)
C9 0.081(9) 0.036(4) 0.043(5) -0.001(3) 0.014(7) -0.010(6)
C10 0.127(14) 0.038(5) 0.049(6) -0.012(4) 0.043(7) -0.017(7)
C11 0.107(12) 0.038(6) 0.077(9) -0.005(5) 0.061(9) 0.004(6)
C12 0.049(7) 0.042(7) 0.054(5) -0.003(5) 0.025(5) 0.000(5)
N1' 0.047(9) 0.056(10) 0.035(7) -0.003(5) 0.019(6) -0.029(6)
N2' 0.040(9) 0.035(9) 0.086(12) -0.015(7) 0.019(7) -0.009(6)
N3' 0.072(8) 0.018(4) 0.034(6) -0.007(3) 0.044(6) -0.013(4)
N4' 0.076(13) 0.095(14) 0.061(12) 0.011(10) 0.002(10) -0.002(10)
N5' 0.079(10) 0.076(9) 0.053(10) 0.013(6) 0.028(7) 0.024(7)
C1' 0.030(8) 0.027(6) 0.095(13) -0.012(5) 0.043(7) -0.008(5)
C2' 0.036(5) 0.042(5) 0.036(5) -0.006(4) 0.019(4) -0.003(4)
C3' 0.045(5) 0.039(4) 0.033(4) 0.003(3) 0.018(4) 0.008(3)
C4' 0.043(5) 0.048(5) 0.035(4) -0.001(3) 0.020(4) 0.001(3)
C5' 0.052(8) 0.093(14) 0.020(6) 0.000(5) 0.027(6) -0.001(7)
C6' 0.049(11) 0.042(10) 0.024(8) 0.000(6) 0.014(6) -0.009(6)
C7' 0.046(7) 0.030(6) 0.029(4) 0.007(4) 0.014(4) 0.006(4)
C8' 0.039(8) 0.035(5) 0.032(6) 0.002(4) 0.016(6) 0.002(5)
C9' 0.052(7) 0.054(8) 0.045(6) 0.000(4) 0.014(6) -0.010(6)
C10' 0.061(7) 0.049(7) 0.028(5) -0.001(4) 0.016(6) -0.002(5)
C11' 0.070(7) 0.043(7) 0.038(6) -0.006(4) 0.015(6) 0.003(5)
C12' 0.057(8) 0.041(7) 0.035(5) 0.000(4) 0.021(5) 0.007(5)

loop_
_atom_type_symbol
_atom_type_description
_atom_type_scat_dispersion_real
_atom_type_scat_dispersion_imag
_atom_type_scat_source
C C 0.0181 0.0091 'International Tables Vol C Tables 4.2.6.8 and 6.1.1.4'
H H 0.0000 0.0000 'International Tables Vol C Tables 4.2.6.8 and 6.1.1.4'
N N 0.0311 0.0180 'International Tables Vol C Tables 4.2.6.8 and 6.1.1.4'

loop_
_geom_angle_atom_site_label_1
_geom_angle_atom_site_label_2
_geom_angle_atom_site_label_3
_geom_angle
C6 N1 N2 108.6(7)
C6 N1 C1 131.4(10)
N2 N1 C1 119.1(9)
N3 N2 N1 106.8(8)
N2 N3 N4 110.3(8)
C6 N4 N3 107.6(7)
C6 N5 C5 128.2(10)
C6 N5 H5N 115.9
C5 N5 H5N 115.9
N1 C1 C2 116.3(10)
N1 C1 H1A 108.2
C2 C1 H1A 108.2
N1 C1 H1B 108.2
C2 C1 H1B 108.2
H1A C1 H1B 107.4
C3 C2 C1 117.8(10)
C3 C2 H2A 107.9
C1 C2 H2A 107.9
C3 C2 H2B 107.9
C1 C2 H2B 107.9
H2A C2 H2B 107.2
C2 C3 C4 116.6(9)
C2 C3 C7 109.3(7)
C4 C3 C7 109.6(6)
C2 C3 H3A 107.0
C4 C3 H3A 107.0
C7 C3 H3A 107.0
C3 C4 C5 116.7(7)
C3 C4 H4A 108.1
C5 C4 H4A 108.1
C3 C4 H4B 108.1
C5 C4 H4B 108.1
H4A C4 H4B 107.3
N5 C5 C4 117.9(11)
N5 C5 H5A 107.8
C4 C5 H5A 107.8
N5 C5 H5B 107.8
C4 C5 H5B 107.8
H5A C5 H5B 107.2
N5 C6 N4 125.1(8)
N5 C6 N1 127.2(10)
N4 C6 N1 106.4(7)
C12 C7 C8 118.5(8)
C12 C7 C3 121.4(9)
C8 C7 C3 120.1(10)
C9 C8 C7 119.3(10)
C9 C8 H8A 120.3
C7 C8 H8A 120.3
C10 C9 C8 121.5(12)
C10 C9 H9A 119.3
C8 C9 H9A 119.3
C9 C10 C11 119.9(11)
C9 C10 H10A 120.1
C11 C10 H10A 120.1
C10 C11 C12 119.4(12)
C10 C11 H11A 120.3
C12 C11 H11A 120.3
C7 C12 C11 121.2(10)
C7 C12 H12A 119.4
C11 C12 H12A 119.4
C6' N1' N2' 106.6(9)
C6' N1' C1' 134.0(10)
N2' N1' C1' 119.1(9)
N3' N2' N1' 106.7(10)
N2' N3' N4' 112.3(9)
C6' N4' N3' 104.6(10)
C6' N5' C5' 119.9(15)
C6' N5' H5'N 120.1
C5' N5' H5'N 120.1
N1' C1' C2' 109.4(11)
N1' C1' H1C 109.8
C2' C1' H1C 109.8
N1' C1' H1D 109.8
C2' C1' H1D 109.8
H1C C1' H1D 108.2
C3' C2' C1' 112.5(11)
C3' C2' H2C 109.1
C1' C2' H2C 109.1
C3' C2' H2D 109.1
C1' C2' H2D 109.1
H2C C2' H2D 107.8
C4' C3' C7' 112.5(8)
C4' C3' C2' 116.8(10)
C7' C3' C2' 107.6(8)
C4' C3' H3B 106.4
C7' C3' H3B 106.4
C2' C3' H3B 106.4
C3' C4' C5' 114.4(10)
C3' C4' H4C 108.6
C5' C4' H4C 108.6
C3' C4' H4D 108.6
C5' C4' H4D 108.6
H4C C4' H4D 107.6
N5' C5' C4' 112.1(14)
N5' C5' H5C 109.2
C4' C5' H5C 109.2
N5' C5' H5D 109.2
C4' C5' H5D 109.2
H5C C5' H5D 107.9
N4' C6' N1' 109.1(9)
N4' C6' N5' 121.6(12)
N1' C6' N5' 126.8(13)
C12' C7' C8' 119.0(10)
C12' C7' C3' 119.9(11)
C8' C7' C3' 121.0(10)
C9' C8' C7' 119.7(12)
C9' C8' H8B 120.2
C7' C8' H8B 120.2
C10' C9' C8' 122.0(14)
C10' C9' H9B 119.0
C8' C9' H9B 119.0
C9' C10' C11' 118.3(14)
C9' C10' H10B 120.8
C11' C10' H10B 120.8
C10' C11' C12' 121.0(14)
C10' C11' H11B 119.5
C12' C11' H11B 119.5
C7' C12' C11' 119.8(12)
C7' C12' H12B 120.1
C11' C12' H12B 120.1

loop_
_geom_bond_atom_site_label_1
_geom_bond_atom_site_label_2
_geom_bond_distance
N1 C6 1.353(10)
N1 N2 1.366(9)
N1 C1 1.461(9)
N2 N3 1.294(10)
N3 N4 1.352(10)
N4 C6 1.343(9)
N5 C6 1.340(10)
N5 C5 1.438(10)
N5 H5N 0.8800
C1 C2 1.537(10)
C1 H1A 0.9900
C1 H1B 0.9900
C2 C3 1.514(11)
C2 H2A 0.9900
C2 H2B 0.9900
C3 C4 1.526(8)
C3 C7 1.536(9)
C3 H3A 1.0000
C4 C5 1.556(9)
C4 H4A 0.9900
C4 H4B 0.9900
C5 H5A 0.9900
C5 H5B 0.9900
C7 C12 1.393(11)
C7 C8 1.408(11)
C8 C9 1.394(11)
C8 H8A 0.9500
C9 C10 1.368(13)
C9 H9A 0.9500
C10 C11 1.389(13)
C10 H10A 0.9500
C11 C12 1.394(11)
C11 H11A 0.9500
C12 H12A 0.9500
N1' C6' 1.350(11)
N1' N2' 1.368(11)
N1' C1' 1.463(10)
N2' N3' 1.285(11)
N3' N4' 1.349(12)
N4' C6' 1.341(12)
N5' C6' 1.350(13)
N5' C5' 1.461(13)
N5' H5'N 0.8800
C1' C2' 1.553(11)
C1' H1C 0.9900
C1' H1D 0.9900
C2' C3' 1.527(12)
C2' H2C 0.9900
C2' H2D 0.9900
C3' C4' 1.524(10)
C3' C7' 1.526(10)
C3' H3B 1.0000
C4' C5' 1.558(12)
C4' H4C 0.9900
C4' H4D 0.9900
C5' H5C 0.9900
C5' H5D 0.9900
C7' C12' 1.390(12)
C7' C8' 1.408(12)
C8' C9' 1.392(13)
C8' H8B 0.9500
C9' C10' 1.369(14)
C9' H9B 0.9500
C10' C11' 1.398(13)
C10' H10B 0.9500
C11' C12' 1.404(12)
C11' H11B 0.9500
C12' H12B 0.9500

loop_
_geom_hbond_atom_site_label_D
_geom_hbond_atom_site_label_H
_geom_hbond_atom_site_label_A
_geom_hbond_distance_DH
_geom_hbond_distance_HA
_geom_hbond_distance_DA
_geom_hbond_angle_DHA
_geom_hbond_site_symmetry_A
N5 H5N N4 0.88 2.32 3.039(13) 139.5 3_655
C1 H1A N2 0.99 2.51 3.282(14) 135.0 3_556
C1 H1B N4 0.99 2.65 3.357(13) 128.8 3
N5' H5'N N4' 0.88 2.03 2.88(2) 160.3 3_655
C1' H1C N2' 0.99 2.66 3.320(19) 123.9 3_556

loop_
_geom_torsion_atom_site_label_1
_geom_torsion_atom_site_label_2
_geom_torsion_atom_site_label_3
_geom_torsion_atom_site_label_4
_geom_torsion
C6 N1 N2 N3 4.8(19)
C1 N1 N2 N3 175.1(12)
N1 N2 N3 N4 -2.0(16)
N2 N3 N4 C6 -1.6(17)
C6 N1 C1 C2 -78(2)
N2 N1 C1 C2 113.7(15)
N1 C1 C2 C3 36.5(18)
C1 C2 C3 C4 63.8(17)
C1 C2 C3 C7 -171.3(11)
C2 C3 C4 C5 -61.5(15)
C7 C3 C4 C5 173.8(10)
C6 N5 C5 C4 78(2)
C3 C4 C5 N5 -43.0(17)
C5 N5 C6 N4 179.2(16)
C5 N5 C6 N1 -16(3)
N3 N4 C6 N5 171.7(19)
N3 N4 C6 N1 4.4(18)
N2 N1 C6 N5 -172.5(19)
C1 N1 C6 N5 19(3)
N2 N1 C6 N4 -6(2)
C1 N1 C6 N4 -174.4(14)
C2 C3 C7 C12 -44.8(16)
C4 C3 C7 C12 84.1(15)
C2 C3 C7 C8 136.8(16)
C4 C3 C7 C8 -94.3(15)
C12 C7 C8 C9 0(3)
C3 C7 C8 C9 178.6(17)
C7 C8 C9 C10 1(4)
C8 C9 C10 C11 2(4)
C9 C10 C11 C12 -5(4)
C8 C7 C12 C11 -3(3)
C3 C7 C12 C11 178.3(17)
C10 C11 C12 C7 6(4)
C6' N1' N2' N3' -7(2)
C1' N1' N2' N3' 177.9(14)
N1' N2' N3' N4' 3(2)
N2' N3' N4' C6' 2(2)
C6' N1' C1' C2' -78(3)
N2' N1' C1' C2' 94.9(18)
N1' C1' C2' C3' 90.2(15)
C1' C2' C3' C4' -58.4(17)
C1' C2' C3' C7' 174.0(11)
C7' C3' C4' C5' -161.6(10)
C2' C3' C4' C5' 73.2(15)
C6' N5' C5' C4' 52(3)
C3' C4' C5' N5' -112.0(14)
N3' N4' C6' N1' -7(3)
N3' N4' C6' N5' -170(2)
N2' N1' C6' N4' 9(3)
C1' N1' C6' N4' -177(2)
N2' N1' C6' N5' 171(2)
C1' N1' C6' N5' -16(4)
C5' N5' C6' N4' -169(2)
C5' N5' C6' N1' 31(4)
C4' C3' C7' C12' 146.3(17)
C2' C3' C7' C12' -83.7(19)
C4' C3' C7' C8' -38.3(18)
C2' C3' C7' C8' 91.8(18)
C12' C7' C8' C9' 0(3)
C3' C7' C8' C9' -176(2)
C7' C8' C9' C10' -1(4)
C8' C9' C10' C11' 0(5)
C9' C10' C11' C12' 4(5)
C8' C7' C12' C11' 3(3)
C3' C7' C12' C11' 179(2)
C10' C11' C12' C7' -5(4)
